data_4081111
loop_
_publ_author_name
'Ren, Shikuo'
'Qiu, Zaozao'
'Xie, Zuowei'

_publ_section_title
;
 Synthesis of Neutral Group 4 Metal--Carboryne Complexes and Their
 Reactivity toward Unsaturated Molecules
;
_journal_issue 15
_journal_name_full Organometallics
_journal_page_first 4292
_journal_paper_doi 10.1021/om400458r
_journal_volume 32
_journal_year 2013
_chemical_formula_sum 'C46 H74 B10 N4 O Zr'
_chemical_formula_weight 898.41
_chemical_name_systematic
; 
 ? 
;
_space_group_IT_number 14
_symmetry_cell_setting monoclinic
_symmetry_space_group_name_Hall '-P 2yn'
_symmetry_space_group_name_H-M 'P 1 21/n 1'
_atom_sites_solution_hydrogens geom
_atom_sites_solution_primary direct
_atom_sites_solution_secondary difmap
_audit_creation_method SHELXL-97
_cell_angle_alpha 90.00
_cell_angle_beta 99.439(2)
_cell_angle_gamma 90.00
_cell_formula_units_Z 4
_cell_length_a 11.9843(14)
_cell_length_b 21.114(2)
_cell_length_c 20.507(2)
_cell_measurement_reflns_used 877
_cell_measurement_temperature 293(2)
_cell_measurement_theta_max 22.08
_cell_measurement_theta_min 2.23
_cell_volume 5118.8(9)
_computing_cell_refinement 'BRUKER SMART CCD DIFFRACTOMETER'
_computing_data_collection 'BRUKER SMART CCD DIFFRACTOMETER'
_computing_data_reduction 'BRUKER SMART CCD DIFFRACTOMETER'
_computing_molecular_graphics 'SIEMENS SHELXTL'
_computing_publication_material 'SIEMENS SHELXTL'
_computing_structure_refinement 'SHELXL-97 (Sheldrick, 1997)'
_computing_structure_solution 'SHELXS-97 (Sheldrick, 1990)'
_diffrn_ambient_temperature 293(2)
_diffrn_measured_fraction_theta_full 1.000
_diffrn_measured_fraction_theta_max 1.000
_diffrn_measurement_device_type 'BRUKER SMART CCD DIFFRACTOMETER'
_diffrn_measurement_method 'OMEGA SCAN'
_diffrn_radiation_monochromator graphite
_diffrn_radiation_source 'fine-focus sealed tube'
_diffrn_radiation_type MoK\a
_diffrn_radiation_wavelength 0.71073
_diffrn_reflns_av_R_equivalents 0.0469
_diffrn_reflns_av_sigmaI/netI 0.0536
_diffrn_reflns_limit_h_max 13
_diffrn_reflns_limit_h_min -14
_diffrn_reflns_limit_k_max 25
_diffrn_reflns_limit_k_min -22
_diffrn_reflns_limit_l_max 24
_diffrn_reflns_limit_l_min -21
_diffrn_reflns_number 27469
_diffrn_reflns_theta_full 25.00
_diffrn_reflns_theta_max 25.00
_diffrn_reflns_theta_min 1.39
_exptl_absorpt_coefficient_mu 0.252
_exptl_absorpt_correction_T_max 1.0000
_exptl_absorpt_correction_T_min 0.770172
_exptl_absorpt_correction_type multi-scan
_exptl_crystal_colour yellow
_exptl_crystal_density_diffrn 1.166
_exptl_crystal_density_meas 0
_exptl_crystal_density_method 'not measured'
_exptl_crystal_description Block
_exptl_crystal_F_000 1904
_exptl_crystal_size_max 0.50
_exptl_crystal_size_mid 0.40
_exptl_crystal_size_min 0.30
_refine_diff_density_max 0.910
_refine_diff_density_min -0.265
_refine_diff_density_rms 0.056
_refine_ls_extinction_method none
_refine_ls_goodness_of_fit_ref 1.059
_refine_ls_hydrogen_treatment riding
_refine_ls_matrix_type full
_refine_ls_number_parameters 559
_refine_ls_number_reflns 9017
_refine_ls_number_restraints 0
_refine_ls_restrained_S_all 1.059
_refine_ls_R_factor_all 0.0847
_refine_ls_R_factor_gt 0.0427
_refine_ls_shift/su_max 0.002
_refine_ls_shift/su_mean 0.000
_refine_ls_structure_factor_coef Fsqd
_refine_ls_weighting_details 'calc w=1/[\s^2^(Fo^2^)+(0.0674P)^2^+0.9964P] where P=(Fo^2^+2Fc^2^)/3'
_refine_ls_weighting_scheme calc
_refine_ls_wR_factor_gt 0.1083
_refine_ls_wR_factor_ref 0.1369
_reflns_number_gt 5668
_reflns_number_total 9017
_reflns_threshold_expression >2sigma(I)
_cod_data_source_file om400458r_si_002.cif
_cod_data_source_block 4b
_cod_depositor_comments
;
The following automatic conversions were performed:

'_symmetry_cell_setting' value 'Monoclinic' changed to 'monoclinic'
according to /home/saulius/struct/CIF-dictionaries/cif_core.dic
dictionary named 'cif_core.dic' version 2.4.2 from 2011-04-26.

Automatic conversion script
Id: cif_fix_values 1891 2012-01-12 08:04:46Z andrius 
;
_cod_original_cell_volume 5118.7(10)
_cod_original_sg_symbol_H-M P2(1)/n
_cod_database_code 4081111

loop_
_symmetry_equiv_pos_as_xyz
'x, y, z'
'-x+1/2, y+1/2, -z+1/2'
'-x, -y, -z'
'x-1/2, -y-1/2, z-1/2'

loop_
_atom_site_label
_atom_site_type_symbol
_atom_site_fract_x
_atom_site_fract_y
_atom_site_fract_z
_atom_site_U_iso_or_equiv
_atom_site_adp_type
_atom_site_occupancy
_atom_site_symmetry_multiplicity
_atom_site_calc_flag
_atom_site_refinement_flags
Zr1 Zr 0.73041(2) 0.252149(13) 0.585616(15) 0.03373(11) Uani 1 1 d .
O1 O 0.63360(18) 0.29271(10) 0.63967(11) 0.0446(6) Uani 1 1 d .
C1 C 0.4527(3) 0.26612(14) 0.58020(19) 0.0448(9) Uani 1 1 d .
C2 C 0.5400(3) 0.22780(16) 0.53503(18) 0.0444(8) Uani 1 1 d .
C11 C 0.5167(3) 0.29962(16) 0.64294(18) 0.0471(9) Uani 1 1 d .
C12 C 0.4942(4) 0.2689(2) 0.7077(2) 0.0689(12) Uani 1 1 d .
H12A H 0.4139 0.2707 0.7094 0.083 Uiso 1 1 calc R
H12B H 0.5164 0.2247 0.7082 0.083 Uiso 1 1 calc R
C13 C 0.5592(5) 0.3021(2) 0.7684(2) 0.0888(15) Uani 1 1 d .
H13A H 0.5391 0.2831 0.8080 0.107 Uiso 1 1 calc R
H13B H 0.6397 0.2959 0.7695 0.107 Uiso 1 1 calc R
C14 C 0.5340(5) 0.3721(3) 0.7683(3) 0.1012(18) Uani 1 1 d .
H14A H 0.4555 0.3784 0.7729 0.121 Uiso 1 1 calc R
H14B H 0.5810 0.3919 0.8057 0.121 Uiso 1 1 calc R
C15 C 0.5559(4) 0.4025(2) 0.7056(2) 0.0771(13) Uani 1 1 d .
H15A H 0.6361 0.4002 0.7035 0.093 Uiso 1 1 calc R
H15B H 0.5347 0.4469 0.7056 0.093 Uiso 1 1 calc R
C16 C 0.4895(3) 0.37019(17) 0.6453(2) 0.0605(11) Uani 1 1 d .
H16A H 0.5068 0.3905 0.6057 0.073 Uiso 1 1 calc R
H16B H 0.4092 0.3754 0.6458 0.073 Uiso 1 1 calc R
C17 C 0.9940(3) 0.27070(17) 0.68657(19) 0.0500(9) Uani 1 1 d .
H17A H 1.0488 0.2390 0.7066 0.060 Uiso 1 1 calc R
C18 C 1.0469(3) 0.30801(19) 0.6363(2) 0.0611(10) Uani 1 1 d .
H18A H 0.9901 0.3354 0.6117 0.073 Uiso 1 1 calc R
H18B H 1.0722 0.2788 0.6052 0.073 Uiso 1 1 calc R
C19 C 1.1472(4) 0.3482(2) 0.6683(2) 0.0846(15) Uani 1 1 d .
H19A H 1.2087 0.3207 0.6875 0.101 Uiso 1 1 calc R
H19B H 1.1737 0.3740 0.6348 0.101 Uiso 1 1 calc R
C20 C 1.1152(4) 0.3900(2) 0.7206(3) 0.0847(15) Uani 1 1 d .
H20A H 1.0590 0.4203 0.7006 0.102 Uiso 1 1 calc R
H20B H 1.1812 0.4134 0.7414 0.102 Uiso 1 1 calc R
C21 C 1.0681(4) 0.3521(2) 0.7722(2) 0.0852(15) Uani 1 1 d .
H21A H 1.0463 0.3806 0.8051 0.102 Uiso 1 1 calc R
H21B H 1.1260 0.3238 0.7944 0.102 Uiso 1 1 calc R
C22 C 0.9659(3) 0.3136(2) 0.7409(2) 0.0667(11) Uani 1 1 d .
H22A H 0.9394 0.2881 0.7746 0.080 Uiso 1 1 calc R
H22B H 0.9053 0.3421 0.7227 0.080 Uiso 1 1 calc R
C23 C 0.8715(3) 0.17694(15) 0.66458(17) 0.0440(8) Uani 1 1 d .
C24 C 0.9538(3) 0.13654(16) 0.70988(19) 0.0538(10) Uani 1 1 d .
C25 C 0.9460(4) 0.1316(2) 0.7755(2) 0.0751(13) Uani 1 1 d .
H25A H 0.8905 0.1541 0.7925 0.090 Uiso 1 1 calc R
C26 C 1.0199(5) 0.0932(3) 0.8167(3) 0.1010(18) Uani 1 1 d .
H26A H 1.0147 0.0901 0.8613 0.121 Uiso 1 1 calc R
C27 C 1.1006(5) 0.0600(2) 0.7915(3) 0.104(2) Uani 1 1 d .
H27A H 1.1488 0.0333 0.8190 0.125 Uiso 1 1 calc R
C28 C 1.1119(4) 0.0651(2) 0.7267(3) 0.1000(19) Uani 1 1 d .
H28A H 1.1682 0.0429 0.7102 0.120 Uiso 1 1 calc R
C29 C 1.0375(4) 0.10426(19) 0.6855(2) 0.0730(13) Uani 1 1 d .
H29A H 1.0446 0.1085 0.6413 0.088 Uiso 1 1 calc R
C30 C 0.7217(3) 0.09440(15) 0.63378(19) 0.0520(9) Uani 1 1 d .
H30A H 0.6545 0.0957 0.5994 0.062 Uiso 1 1 calc R
C31 C 0.7870(4) 0.03780(17) 0.6164(2) 0.0715(12) Uani 1 1 d .
H31A H 0.8504 0.0298 0.6514 0.086 Uiso 1 1 calc R
H31B H 0.8165 0.0460 0.5759 0.086 Uiso 1 1 calc R
C32 C 0.7096(4) -0.01961(18) 0.6075(3) 0.0848(15) Uani 1 1 d .
H32A H 0.7518 -0.0564 0.5968 0.102 Uiso 1 1 calc R
H32B H 0.6484 -0.0123 0.5710 0.102 Uiso 1 1 calc R
C33 C 0.6611(5) -0.0323(2) 0.6704(3) 0.1068(19) Uani 1 1 d .
H33A H 0.6084 -0.0674 0.6629 0.128 Uiso 1 1 calc R
H33B H 0.7219 -0.0444 0.7054 0.128 Uiso 1 1 calc R
C34 C 0.6019(4) 0.0238(2) 0.6920(3) 0.0923(16) Uani 1 1 d .
H34A H 0.5800 0.0150 0.7345 0.111 Uiso 1 1 calc R
H34B H 0.5334 0.0314 0.6605 0.111 Uiso 1 1 calc R
C35 C 0.6753(3) 0.08347(17) 0.6976(2) 0.0598(10) Uani 1 1 d .
H35A H 0.6305 0.1197 0.7066 0.072 Uiso 1 1 calc R
H35B H 0.7374 0.0789 0.7341 0.072 Uiso 1 1 calc R
C36 C 0.7957(3) 0.40013(14) 0.52708(18) 0.0482(9) Uani 1 1 d .
H36A H 0.8729 0.4105 0.5208 0.058 Uiso 1 1 calc R
C37 C 0.7769(4) 0.42490(17) 0.5936(2) 0.0721(12) Uani 1 1 d .
H37A H 0.8326 0.4062 0.6279 0.087 Uiso 1 1 calc R
H37B H 0.7026 0.4119 0.6014 0.087 Uiso 1 1 calc R
C38 C 0.7857(6) 0.4970(2) 0.5983(3) 0.1039(18) Uani 1 1 d .
H38A H 0.7688 0.5109 0.6408 0.125 Uiso 1 1 calc R
H38B H 0.8622 0.5101 0.5953 0.125 Uiso 1 1 calc R
C39 C 0.7045(6) 0.5275(2) 0.5437(3) 0.116(2) Uani 1 1 d .
H39A H 0.6275 0.5185 0.5500 0.139 Uiso 1 1 calc R
H39B H 0.7150 0.5730 0.5455 0.139 Uiso 1 1 calc R
C40 C 0.7219(5) 0.50364(19) 0.4779(3) 0.1058(19) Uani 1 1 d .
H40A H 0.7956 0.5170 0.4695 0.127 Uiso 1 1 calc R
H40B H 0.6651 0.5220 0.4440 0.127 Uiso 1 1 calc R
C41 C 0.7141(4) 0.43142(17) 0.4740(2) 0.0754(13) Uani 1 1 d .
H41A H 0.6378 0.4184 0.4777 0.091 Uiso 1 1 calc R
H41B H 0.7295 0.4176 0.4312 0.091 Uiso 1 1 calc R
C42 C 0.8155(3) 0.29248(15) 0.48179(16) 0.0386(8) Uani 1 1 d .
C43 C 0.8681(3) 0.31590(15) 0.4251(2) 0.0526(10) Uani 1 1 d .
C44 C 0.9782(4) 0.33582(19) 0.4346(3) 0.0828(15) Uani 1 1 d .
H44A H 1.0226 0.3351 0.4762 0.099 Uiso 1 1 calc R
C45 C 1.0220(6) 0.3576(3) 0.3786(5) 0.132(3) Uani 1 1 d .
H45A H 1.0969 0.3710 0.3836 0.158 Uiso 1 1 calc R
C46 C 0.9576(9) 0.3596(3) 0.3180(4) 0.151(5) Uani 1 1 d .
H46A H 0.9876 0.3753 0.2822 0.182 Uiso 1 1 calc R
C47 C 0.8502(7) 0.3388(3) 0.3096(3) 0.116(2) Uani 1 1 d .
H47A H 0.8065 0.3394 0.2677 0.140 Uiso 1 1 calc R
C48 C 0.8044(4) 0.3164(2) 0.3625(2) 0.0756(13) Uani 1 1 d .
H48A H 0.7303 0.3017 0.3561 0.091 Uiso 1 1 calc R
C49 C 0.8397(3) 0.18165(15) 0.45339(17) 0.0463(9) Uani 1 1 d .
H49A H 0.8554 0.1995 0.4117 0.056 Uiso 1 1 calc R
C50 C 0.7537(3) 0.12898(16) 0.4378(2) 0.0553(10) Uani 1 1 d .
H50A H 0.6849 0.1457 0.4120 0.066 Uiso 1 1 calc R
H50B H 0.7352 0.1118 0.4786 0.066 Uiso 1 1 calc R
C51 C 0.8018(4) 0.07606(19) 0.3986(2) 0.0739(13) Uani 1 1 d .
H51A H 0.7479 0.0415 0.3912 0.089 Uiso 1 1 calc R
H51B H 0.8125 0.0923 0.3558 0.089 Uiso 1 1 calc R
C52 C 0.9132(4) 0.05156(18) 0.4350(2) 0.0671(12) Uani 1 1 d .
H52A H 0.9003 0.0297 0.4747 0.081 Uiso 1 1 calc R
H52B H 0.9440 0.0212 0.4072 0.081 Uiso 1 1 calc R
C53 C 0.9977(3) 0.10352(19) 0.4536(2) 0.0672(12) Uani 1 1 d .
H53A H 1.0198 0.1212 0.4140 0.081 Uiso 1 1 calc R
H53B H 1.0648 0.0862 0.4807 0.081 Uiso 1 1 calc R
C54 C 0.9487(3) 0.15595(17) 0.49188(19) 0.0528(10) Uani 1 1 d .
H54A H 0.9346 0.1393 0.5339 0.063 Uiso 1 1 calc R
H54B H 1.0033 0.1900 0.5009 0.063 Uiso 1 1 calc R
N1 N 0.8932(2) 0.23771(12) 0.65398(15) 0.0464(7) Uani 1 1 d .
N2 N 0.7745(2) 0.15707(12) 0.63033(14) 0.0430(7) Uani 1 1 d .
N3 N 0.7829(2) 0.33050(11) 0.52779(14) 0.0411(7) Uani 1 1 d .
N4 N 0.7942(2) 0.23187(12) 0.49095(14) 0.0415(7) Uani 1 1 d .
B3 B 0.4550(3) 0.18534(18) 0.5777(2) 0.0518(11) Uani 1 1 d .
H3 H 0.4896 0.1559 0.6205 0.062 Uiso 1 1 calc R
B4 B 0.3260(4) 0.2275(2) 0.5746(3) 0.0579(12) Uani 1 1 d .
H4 H 0.2757 0.2254 0.6148 0.070 Uiso 1 1 calc R
B5 B 0.3383(3) 0.2981(2) 0.5300(2) 0.0540(11) Uani 1 1 d .
H5 H 0.2960 0.3421 0.5410 0.065 Uiso 1 1 calc R
B6 B 0.4751(3) 0.29766(18) 0.5069(2) 0.0475(10) Uani 1 1 d .
H6 H 0.5230 0.3417 0.5034 0.057 Uiso 1 1 calc R
B7 B 0.4705(3) 0.1640(2) 0.4968(2) 0.0548(12) Uani 1 1 d .
H7 H 0.5136 0.1202 0.4861 0.066 Uiso 1 1 calc R
B8 B 0.3346(4) 0.1629(2) 0.5208(3) 0.0645(13) Uani 1 1 d .
H8 H 0.2893 0.1183 0.5258 0.077 Uiso 1 1 calc R
B9 B 0.2617(4) 0.2331(2) 0.4901(3) 0.0660(14) Uani 1 1 d .
H9 H 0.1693 0.2344 0.4749 0.079 Uiso 1 1 calc R
B10 B 0.3553(4) 0.2777(2) 0.4486(3) 0.0591(12) Uani 1 1 d .
H10 H 0.3236 0.3086 0.4064 0.071 Uiso 1 1 calc R
B11 B 0.4835(4) 0.2340(2) 0.4529(2) 0.0516(11) Uani 1 1 d .
H11 H 0.5354 0.2363 0.4134 0.062 Uiso 1 1 calc R
B12 B 0.3515(4) 0.1936(2) 0.4420(3) 0.0634(13) Uani 1 1 d .
H12 H 0.3169 0.1694 0.3956 0.076 Uiso 1 1 calc R

loop_
_atom_site_aniso_label
_atom_site_aniso_U_11
_atom_site_aniso_U_22
_atom_site_aniso_U_33
_atom_site_aniso_U_23
_atom_site_aniso_U_13
_atom_site_aniso_U_12
Zr1 0.03555(18) 0.03209(17) 0.03390(19) 0.00083(14) 0.00674(12) 0.00115(13)
O1 0.0456(14) 0.0437(13) 0.0459(15) -0.0059(11) 0.0116(11) 0.0014(10)
C1 0.042(2) 0.0359(18) 0.059(2) 0.0010(16) 0.0178(17) 0.0037(14)
C2 0.041(2) 0.0436(18) 0.049(2) -0.0058(16) 0.0087(16) 0.0010(15)
C11 0.047(2) 0.048(2) 0.050(2) -0.0044(17) 0.0183(17) 0.0022(16)
C12 0.081(3) 0.076(3) 0.057(3) 0.001(2) 0.030(2) -0.005(2)
C13 0.122(4) 0.102(4) 0.047(3) -0.005(3) 0.030(3) -0.017(3)
C14 0.127(5) 0.116(4) 0.070(4) -0.041(3) 0.045(3) -0.021(3)
C15 0.096(3) 0.067(3) 0.075(3) -0.029(2) 0.033(3) 0.000(2)
C16 0.060(2) 0.052(2) 0.074(3) -0.013(2) 0.023(2) 0.0106(18)
C17 0.048(2) 0.0478(19) 0.050(2) -0.0036(17) -0.0062(18) 0.0033(16)
C18 0.052(2) 0.073(3) 0.059(3) -0.017(2) 0.011(2) -0.0068(19)
C19 0.064(3) 0.102(4) 0.088(4) -0.030(3) 0.012(3) -0.025(3)
C20 0.071(3) 0.073(3) 0.103(4) -0.025(3) -0.007(3) -0.018(2)
C21 0.082(3) 0.093(3) 0.073(3) -0.041(3) -0.008(3) 0.005(3)
C22 0.072(3) 0.076(3) 0.051(3) -0.014(2) 0.007(2) -0.004(2)
C23 0.056(2) 0.0400(19) 0.036(2) 0.0026(15) 0.0096(17) 0.0077(16)
C24 0.070(3) 0.045(2) 0.042(2) 0.0026(17) -0.0053(19) 0.0056(18)
C25 0.085(3) 0.083(3) 0.051(3) 0.010(2) -0.004(2) 0.004(2)
C26 0.114(5) 0.104(4) 0.071(4) 0.030(3) -0.028(3) -0.018(4)
C27 0.109(5) 0.070(3) 0.110(5) 0.020(3) -0.049(4) 0.006(3)
C28 0.101(4) 0.078(3) 0.104(5) -0.021(3) -0.034(4) 0.037(3)
C29 0.077(3) 0.072(3) 0.062(3) -0.009(2) -0.012(2) 0.028(2)
C30 0.064(2) 0.0379(19) 0.058(2) 0.0078(17) 0.0205(19) -0.0012(16)
C31 0.091(3) 0.053(2) 0.078(3) 0.003(2) 0.039(3) 0.001(2)
C32 0.119(4) 0.043(2) 0.101(4) -0.010(2) 0.042(3) -0.015(2)
C33 0.134(5) 0.056(3) 0.143(5) 0.016(3) 0.060(4) -0.014(3)
C34 0.100(4) 0.071(3) 0.121(5) 0.019(3) 0.062(3) -0.008(3)
C35 0.072(3) 0.053(2) 0.059(3) 0.0083(19) 0.023(2) 0.0072(19)
C36 0.056(2) 0.0322(17) 0.057(2) 0.0002(16) 0.0113(18) -0.0033(15)
C37 0.106(3) 0.040(2) 0.068(3) -0.002(2) 0.007(3) 0.009(2)
C38 0.176(5) 0.047(3) 0.083(4) -0.015(2) 0.005(4) -0.003(3)
C39 0.205(6) 0.038(2) 0.102(5) 0.000(3) 0.021(4) 0.034(3)
C40 0.174(6) 0.043(3) 0.092(4) 0.020(3) -0.002(4) 0.019(3)
C41 0.106(4) 0.042(2) 0.072(3) 0.006(2) -0.006(3) 0.010(2)
C42 0.0364(18) 0.0401(18) 0.040(2) 0.0044(15) 0.0076(15) 0.0023(14)
C43 0.064(3) 0.0362(18) 0.064(3) 0.0085(18) 0.031(2) 0.0086(17)
C44 0.076(3) 0.060(3) 0.123(4) 0.000(3) 0.047(3) -0.010(2)
C45 0.142(6) 0.068(3) 0.221(9) -0.005(5) 0.137(7) -0.024(4)
C46 0.260(12) 0.071(4) 0.169(8) 0.031(5) 0.172(9) 0.026(5)
C47 0.202(7) 0.091(4) 0.074(4) 0.031(3) 0.078(5) 0.057(4)
C48 0.105(4) 0.074(3) 0.055(3) 0.017(2) 0.035(3) 0.026(3)
C49 0.068(2) 0.0364(18) 0.039(2) 0.0044(15) 0.0212(18) 0.0089(16)
C50 0.052(2) 0.052(2) 0.059(3) -0.0109(18) -0.0022(19) 0.0102(17)
C51 0.081(3) 0.061(3) 0.075(3) -0.029(2) -0.003(2) 0.016(2)
C52 0.085(3) 0.055(2) 0.062(3) -0.006(2) 0.012(2) 0.026(2)
C53 0.062(3) 0.070(3) 0.073(3) 0.001(2) 0.022(2) 0.021(2)
C54 0.042(2) 0.057(2) 0.062(3) -0.0083(19) 0.0160(18) -0.0002(17)
N1 0.0432(16) 0.0462(17) 0.0461(18) -0.0007(13) -0.0037(13) 0.0008(12)
N2 0.0485(17) 0.0366(15) 0.0444(18) 0.0036(13) 0.0092(14) 0.0017(13)
N3 0.0490(17) 0.0311(14) 0.0441(18) 0.0039(12) 0.0108(13) 0.0008(12)
N4 0.0521(17) 0.0353(14) 0.0404(17) 0.0007(12) 0.0174(14) 0.0015(12)
B3 0.048(2) 0.039(2) 0.069(3) 0.004(2) 0.013(2) 0.0016(18)
B4 0.041(2) 0.052(2) 0.084(4) 0.008(2) 0.020(2) -0.0010(19)
B5 0.042(2) 0.051(2) 0.070(3) 0.007(2) 0.012(2) 0.0105(19)
B6 0.049(2) 0.038(2) 0.056(3) 0.0033(19) 0.011(2) 0.0036(18)
B7 0.049(3) 0.046(2) 0.067(3) -0.014(2) 0.002(2) 0.0032(19)
B8 0.047(3) 0.051(3) 0.093(4) 0.001(3) 0.005(3) -0.005(2)
B9 0.039(2) 0.066(3) 0.090(4) 0.005(3) 0.002(2) 0.000(2)
B10 0.048(3) 0.060(3) 0.066(3) 0.005(2) 0.000(2) 0.004(2)
B11 0.048(2) 0.058(3) 0.047(3) -0.011(2) 0.003(2) -0.0022(19)
B12 0.052(3) 0.061(3) 0.072(3) -0.009(2) -0.006(2) -0.005(2)

loop_
_atom_type_symbol
_atom_type_description
_atom_type_scat_dispersion_real
_atom_type_scat_dispersion_imag
_atom_type_scat_source
C C 0.0033 0.0016 'International Tables Vol C Tables 4.2.6.8 and 6.1.1.4'
H H 0.0000 0.0000 'International Tables Vol C Tables 4.2.6.8 and 6.1.1.4'
B B 0.0013 0.0007 'International Tables Vol C Tables 4.2.6.8 and 6.1.1.4'
N N 0.0061 0.0033 'International Tables Vol C Tables 4.2.6.8 and 6.1.1.4'
O O 0.0106 0.0060 'International Tables Vol C Tables 4.2.6.8 and 6.1.1.4'
Zr Zr -2.9673 0.5597 'International Tables Vol C Tables 4.2.6.8 and 6.1.1.4'

loop_
_geom_angle_atom_site_label_1
_geom_angle_atom_site_label_2
_geom_angle_atom_site_label_3
_geom_angle
O1 Zr1 N3 103.24(9)
O1 Zr1 N1 104.24(10)
N3 Zr1 N1 98.31(10)
O1 Zr1 N2 106.66(10)
N3 Zr1 N2 146.36(10)
N1 Zr1 N2 59.68(10)
O1 Zr1 N4 154.71(10)
N3 Zr1 N4 60.37(9)
N1 Zr1 N4 97.53(11)
N2 Zr1 N4 95.31(10)
O1 Zr1 C2 74.06(10)
N3 Zr1 C2 105.37(11)
N1 Zr1 C2 156.04(11)
N2 Zr1 C2 97.41(11)
N4 Zr1 C2 91.12(11)
O1 Zr1 C42 131.74(9)
N3 Zr1 C42 30.43(9)
N1 Zr1 C42 97.86(10)
N2 Zr1 C42 121.51(10)
N4 Zr1 C42 29.99(9)
C2 Zr1 C42 100.68(11)
O1 Zr1 C23 107.24(10)
N3 Zr1 C23 124.73(10)
N1 Zr1 C23 29.97(10)
N2 Zr1 C23 29.72(9)
N4 Zr1 C23 98.04(10)
C2 Zr1 C23 126.72(11)
C42 Zr1 C23 112.98(10)
C11 O1 Zr1 139.7(2)
C11 C1 B6 115.1(3)
C11 C1 B3 118.1(3)
B6 C1 B3 110.9(3)
C11 C1 B4 125.8(3)
B6 C1 B4 113.1(3)
B3 C1 B4 62.7(2)
C11 C1 C2 113.6(3)
B6 C1 C2 60.5(2)
B3 C1 C2 59.8(2)
B4 C1 C2 110.7(3)
C11 C1 B5 123.8(3)
B6 C1 B5 62.8(2)
B3 C1 B5 113.0(3)
B4 C1 B5 62.2(2)
C2 C1 B5 111.2(3)
B3 C2 B7 62.0(2)
B3 C2 C1 60.0(2)
B7 C2 C1 109.0(3)
B3 C2 B11 111.8(3)
B7 C2 B11 61.6(2)
C1 C2 B11 108.5(3)
B3 C2 B6 110.4(3)
B7 C2 B6 111.3(3)
C1 C2 B6 59.6(2)
B11 C2 B6 61.4(2)
B3 C2 Zr1 119.8(2)
B7 C2 Zr1 136.5(2)
C1 C2 Zr1 106.7(2)
B11 C2 Zr1 127.1(2)
B6 C2 Zr1 107.8(2)
O1 C11 C16 108.6(3)
O1 C11 C12 108.1(3)
C16 C11 C12 108.4(3)
O1 C11 C1 105.7(3)
C16 C11 C1 113.0(3)
C12 C11 C1 112.9(3)
C13 C12 C11 111.8(4)
C14 C13 C12 111.9(4)
C15 C14 C13 111.1(4)
C14 C15 C16 111.3(4)
C15 C16 C11 112.2(3)
N1 C17 C22 110.8(3)
N1 C17 C18 110.1(3)
C22 C17 C18 110.9(3)
C17 C18 C19 112.5(3)
C20 C19 C18 111.2(4)
C19 C20 C21 111.3(4)
C20 C21 C22 110.8(4)
C17 C22 C21 111.6(3)
N2 C23 N1 113.3(3)
N2 C23 C24 125.3(3)
N1 C23 C24 121.4(3)
N2 C23 Zr1 56.78(16)
N1 C23 Zr1 56.58(17)
C24 C23 Zr1 177.9(3)
C25 C24 C29 119.4(4)
C25 C24 C23 120.5(4)
C29 C24 C23 120.1(4)
C24 C25 C26 120.4(5)
C27 C26 C25 119.6(5)
C28 C27 C26 121.3(5)
C27 C28 C29 118.8(5)
C24 C29 C28 120.5(5)
N2 C30 C31 117.3(3)
N2 C30 C35 113.5(3)
C31 C30 C35 111.2(3)
C30 C31 C32 109.4(4)
C31 C32 C33 110.4(4)
C34 C33 C32 112.3(4)
C33 C34 C35 112.5(4)
C30 C35 C34 110.3(3)
N3 C36 C41 113.0(3)
N3 C36 C37 107.7(3)
C41 C36 C37 109.2(3)
C36 C37 C38 112.5(4)
C39 C38 C37 110.5(4)
C40 C39 C38 111.2(5)
C39 C40 C41 111.7(4)
C36 C41 C40 112.1(4)
N4 C42 N3 113.1(3)
N4 C42 C43 123.1(3)
N3 C42 C43 123.8(3)
N4 C42 Zr1 57.75(16)
N3 C42 Zr1 55.47(16)
C43 C42 Zr1 177.6(3)
C44 C43 C48 120.1(4)
C44 C43 C42 120.7(4)
C48 C43 C42 119.1(4)
C43 C44 C45 117.5(6)
C46 C45 C44 121.6(7)
C47 C46 C45 119.9(7)
C46 C47 C48 120.5(7)
C47 C48 C43 120.3(5)
N4 C49 C54 110.4(3)
N4 C49 C50 110.1(3)
C54 C49 C50 110.3(3)
C49 C50 C51 110.0(3)
C52 C51 C50 111.5(3)
C53 C52 C51 112.4(3)
C52 C53 C54 111.1(3)
C49 C54 C53 111.4(3)
C23 N1 C17 123.6(3)
C23 N1 Zr1 93.4(2)
C17 N1 Zr1 142.8(2)
C23 N2 C30 127.3(3)
C23 N2 Zr1 93.50(19)
C30 N2 Zr1 138.8(2)
C42 N3 C36 123.0(3)
C42 N3 Zr1 94.10(18)
C36 N3 Zr1 142.8(2)
C42 N4 C49 121.8(3)
C42 N4 Zr1 92.26(19)
C49 N4 Zr1 143.3(2)
C2 B3 C1 60.2(2)
C2 B3 B7 59.1(2)
C1 B3 B7 106.8(3)
C2 B3 B8 107.2(3)
C1 B3 B8 105.8(3)
B7 B3 B8 60.5(3)
C2 B3 B4 107.9(3)
C1 B3 B4 58.8(2)
B7 B3 B4 108.7(3)
B8 B3 B4 59.9(3)
C1 B4 B5 59.0(2)
C1 B4 B8 105.5(3)
B5 B4 B8 108.0(4)
C1 B4 B3 58.6(2)
B5 B4 B3 107.1(3)
B8 B4 B3 59.7(3)
C1 B4 B9 105.8(3)
B5 B4 B9 60.0(3)
B8 B4 B9 60.3(3)
B3 B4 B9 107.7(4)
C1 B5 B4 58.9(2)
C1 B5 B10 105.5(3)
B4 B5 B10 108.4(3)
C1 B5 B9 106.0(3)
B4 B5 B9 60.4(3)
B10 B5 B9 60.5(3)
C1 B5 B6 58.4(2)
B4 B5 B6 107.0(3)
B10 B5 B6 59.6(2)
B9 B5 B6 107.7(3)
C1 B6 C2 59.9(2)
C1 B6 B11 106.9(3)
C2 B6 B11 59.1(2)
C1 B6 B10 106.0(3)
C2 B6 B10 107.2(3)
B11 B6 B10 60.9(3)
C1 B6 B5 58.8(2)
C2 B6 B5 107.5(3)
B11 B6 B5 108.8(3)
B10 B6 B5 59.8(3)
C2 B7 B11 59.4(2)
C2 B7 B3 58.9(2)
B11 B7 B3 107.5(3)
C2 B7 B8 106.6(3)
B11 B7 B8 108.5(3)
B3 B7 B8 60.0(3)
C2 B7 B12 107.1(3)
B11 B7 B12 60.5(3)
B3 B7 B12 108.0(3)
B8 B7 B12 60.2(3)
B3 B8 B4 60.4(3)
B3 B8 B7 59.5(2)
B4 B8 B7 108.2(3)
B3 B8 B12 107.4(3)
B4 B8 B12 108.1(3)
B7 B8 B12 60.0(3)
B3 B8 B9 108.0(3)
B4 B8 B9 60.1(3)
B7 B8 B9 108.1(3)
B12 B8 B9 60.0(3)
B5 B9 B4 59.6(3)
B5 B9 B12 107.6(3)
B4 B9 B12 107.7(3)
B5 B9 B8 107.1(3)
B4 B9 B8 59.6(3)
B12 B9 B8 60.0(3)
B5 B9 B10 59.5(3)
B4 B9 B10 107.1(3)
B12 B9 B10 59.9(3)
B8 B9 B10 107.3(3)
B6 B10 B5 60.6(2)
B6 B10 B12 107.3(3)
B5 B10 B12 108.0(3)
B6 B10 B11 59.3(2)
B5 B10 B11 108.1(3)
B12 B10 B11 59.9(2)
B6 B10 B9 108.0(3)
B5 B10 B9 59.9(3)
B12 B10 B9 60.0(3)
B11 B10 B9 107.9(3)
C2 B11 B7 58.9(2)
C2 B11 B6 59.5(2)
B7 B11 B6 107.6(3)
C2 B11 B12 106.7(3)
B7 B11 B12 60.5(3)
B6 B11 B12 107.8(3)
C2 B11 B10 106.7(3)
B7 B11 B10 108.3(3)
B6 B11 B10 59.8(2)
B12 B11 B10 60.0(3)
B7 B12 B11 59.0(2)
B7 B12 B10 107.1(3)
B11 B12 B10 60.1(2)
B7 B12 B8 59.8(3)
B11 B12 B8 106.9(3)
B10 B12 B8 107.4(3)
B7 B12 B9 108.0(4)
B11 B12 B9 108.1(3)
B10 B12 B9 60.1(3)
B8 B12 B9 60.0(3)

loop_
_geom_bond_atom_site_label_1
_geom_bond_atom_site_label_2
_geom_bond_distance
Zr1 O1 1.931(2)
Zr1 N3 2.187(2)
Zr1 N1 2.229(3)
Zr1 N2 2.234(2)
Zr1 N4 2.241(3)
Zr1 C2 2.402(3)
Zr1 C42 2.648(3)
Zr1 C23 2.666(3)
O1 C11 1.421(4)
C1 C11 1.556(5)
C1 B6 1.706(6)
C1 B3 1.707(5)
C1 B4 1.711(5)
C1 C2 1.711(5)
C1 B5 1.712(5)
C2 B3 1.702(5)
C2 B7 1.706(5)
C2 B11 1.714(6)
C2 B6 1.722(5)
C11 C16 1.528(5)
C11 C12 1.540(5)
C12 C13 1.527(6)
C13 C14 1.507(7)
C14 C15 1.498(6)
C15 C16 1.519(5)
C17 N1 1.458(4)
C17 C22 1.516(5)
C17 C18 1.517(5)
C18 C19 1.529(5)
C19 C20 1.485(6)
C20 C21 1.509(7)
C21 C22 1.522(5)
C23 N2 1.324(4)
C23 N1 1.334(4)
C23 C24 1.504(5)
C24 C25 1.368(5)
C24 C29 1.373(5)
C25 C26 1.381(6)
C26 C27 1.364(8)
C27 C28 1.361(8)
C28 C29 1.394(6)
C30 N2 1.473(4)
C30 C31 1.503(5)
C30 C35 1.521(5)
C31 C32 1.519(5)
C32 C33 1.524(6)
C33 C34 1.485(6)
C34 C35 1.530(5)
C36 N3 1.478(4)
C36 C41 1.493(5)
C36 C37 1.512(5)
C37 C38 1.528(5)
C38 C39 1.502(7)
C39 C40 1.487(7)
C40 C41 1.529(5)
C42 N4 1.325(4)
C42 N3 1.345(4)
C42 C43 1.494(5)
C43 C44 1.369(5)
C43 C48 1.382(6)
C44 C45 1.415(8)
C45 C46 1.351(11)
C46 C47 1.344(10)
C47 C48 1.377(7)
C49 N4 1.467(4)
C49 C54 1.512(5)
C49 C50 1.514(5)
C50 C51 1.543(5)
C51 C52 1.510(5)
C52 C53 1.500(5)
C53 C54 1.529(5)
B3 B7 1.756(7)
B3 B8 1.766(6)
B3 B4 1.777(6)
B4 B5 1.767(6)
B4 B8 1.770(7)
B4 B9 1.780(8)
B5 B10 1.767(7)
B5 B9 1.774(6)
B5 B6 1.780(6)
B6 B11 1.754(6)
B6 B10 1.763(6)
B7 B11 1.752(6)
B7 B8 1.775(6)
B7 B12 1.778(6)
B8 B12 1.782(7)
B8 B9 1.783(6)
B9 B12 1.782(7)
B9 B10 1.784(7)
B10 B12 1.781(7)
B10 B11 1.782(6)
B11 B12 1.779(6)
